data_2234502
loop_
_publ_author_name
'Zheng, Chang-Ge'
'Kong, Jun'
'Zhang, Peng'
'Dong, Wen-Xian'

_publ_section_title
;
 2,3-Bis(thiophen-2-yl)pyrazine[2,3-<i>f</i>][1,10]phenanthroline
;
_journal_coeditor_code AA2049
_journal_issue 5
_journal_name_full 'Acta Crystallographica Section E'
_journal_page_first o1443
_journal_paper_doi 10.1107/S160053681201522X
_journal_volume 68
_journal_year 2012
_chemical_formula_iupac 'C22 H12 N4 S2'
_chemical_formula_moiety 'C22 H12 N4 S2'
_chemical_formula_sum 'C22 H12 N4 S2'
_chemical_formula_weight 396.48
_chemical_name_systematic
;
2,3-Bis(thiophen-2-yl)pyrazine[2,3-<i>f</i>][1,10]phenanthroline
;
_space_group_IT_number 15
_symmetry_cell_setting monoclinic
_symmetry_space_group_name_Hall '-C 2yc'
_symmetry_space_group_name_H-M 'C 1 2/c 1'
_atom_sites_solution_hydrogens geom
_atom_sites_solution_primary direct
_atom_sites_solution_secondary difmap
_cell_angle_alpha 90.00
_cell_angle_beta 117.04(3)
_cell_angle_gamma 90.00
_cell_formula_units_Z 8
_cell_length_a 27.016(5)
_cell_length_b 10.267(2)
_cell_length_c 13.835(3)
_cell_measurement_reflns_used 7427
_cell_measurement_temperature 293(2)
_cell_measurement_theta_max 27.5049
_cell_measurement_theta_min 3.0182
_cell_volume 3418.0(15)
_computing_cell_refinement 'SAINT (Bruker, 2005)'
_computing_data_collection 'APEX2 (Bruker, 2005)'
_computing_data_reduction 'SAINT (Bruker, 2005)'
_computing_molecular_graphics 'PLATON (Spek, 2009)'
_computing_publication_material 'SHELXL97 (Sheldrick, 2008)'
_computing_structure_refinement 'SHELXL97 (Sheldrick, 2008)'
_computing_structure_solution 'SHELXS97 (Sheldrick, 2008)'
_diffrn_ambient_temperature 293(2)
_diffrn_detector_area_resol_mean 28.5714
_diffrn_measured_fraction_theta_full 0.986
_diffrn_measured_fraction_theta_max 0.986
_diffrn_measurement_device_type 'Bruker SMART APEXII CCD area-detector'
_diffrn_measurement_method 'phi and omega scans'
_diffrn_radiation_monochromator graphite
_diffrn_radiation_source 'fine-focus sealed tube'
_diffrn_radiation_type MoK\a
_diffrn_radiation_wavelength 0.71073
_diffrn_reflns_av_R_equivalents 0.0387
_diffrn_reflns_av_sigmaI/netI 0.0681
_diffrn_reflns_limit_h_max 34
_diffrn_reflns_limit_h_min -34
_diffrn_reflns_limit_k_max 11
_diffrn_reflns_limit_k_min -13
_diffrn_reflns_limit_l_max 15
_diffrn_reflns_limit_l_min -17
_diffrn_reflns_number 9577
_diffrn_reflns_theta_full 27.49
_diffrn_reflns_theta_max 27.49
_diffrn_reflns_theta_min 3.05
_diffrn_standards_decay_% 0
_exptl_absorpt_coefficient_mu 0.328
_exptl_absorpt_correction_T_max 1.0000
_exptl_absorpt_correction_T_min 0.7633
_exptl_absorpt_correction_type multi-scan
_exptl_absorpt_process_details '(SADABS; Sheldrick, 1996)'
_exptl_crystal_colour yellow
_exptl_crystal_density_diffrn 1.541
_exptl_crystal_density_method 'not measured'
_exptl_crystal_description block
_exptl_crystal_F_000 1632
_exptl_crystal_size_max 0.30
_exptl_crystal_size_mid 0.30
_exptl_crystal_size_min 0.10
_refine_diff_density_max 0.406
_refine_diff_density_min -0.451
_refine_ls_extinction_method none
_refine_ls_goodness_of_fit_ref 1.136
_refine_ls_hydrogen_treatment constr
_refine_ls_matrix_type full
_refine_ls_number_parameters 253
_refine_ls_number_reflns 3867
_refine_ls_number_restraints 0
_refine_ls_restrained_S_all 1.136
_refine_ls_R_factor_all 0.0864
_refine_ls_R_factor_gt 0.0632
_refine_ls_shift/su_max 0.000
_refine_ls_shift/su_mean 0.000
_refine_ls_structure_factor_coef Fsqd
_refine_ls_weighting_details 'calc w=1/[\s^2^(Fo^2^)+(0.0537P)^2^+1.3889P] where P=(Fo^2^+2Fc^2^)/3'
_refine_ls_weighting_scheme calc
_refine_ls_wR_factor_gt 0.1189
_refine_ls_wR_factor_ref 0.1300
_reflns_number_gt 3057
_reflns_number_total 3867
_reflns_threshold_expression I>2sigma(I)
_cod_data_source_file aa2049.cif
_cod_data_source_block I
_cod_original_cell_volume 3418.1(15)
_cod_original_sg_symbol_H-M 'C 2/c'
_cod_database_code 2234502
_cod_database_fobs_code 2234502

loop_
_symmetry_equiv_pos_as_xyz
'x, y, z'
'-x, y, -z+1/2'
'x+1/2, y+1/2, z'
'-x+1/2, y+1/2, -z+1/2'
'-x, -y, -z'
'x, -y, z-1/2'
'-x+1/2, -y+1/2, -z'
'x+1/2, -y+1/2, z-1/2'

loop_
_atom_site_type_symbol
_atom_site_label
_atom_site_fract_x
_atom_site_fract_y
_atom_site_fract_z
_atom_site_U_iso_or_equiv
_atom_site_adp_type
_atom_site_calc_flag
_atom_site_refinement_flags
_atom_site_occupancy
_atom_site_symmetry_multiplicity
S S1 0.20867(3) 0.16082(6) 0.37184(6) 0.0384(2) Uani d . 1 1
S S2 0.10144(3) -0.41137(6) 0.25638(6) 0.0385(2) Uani d . 1 1
C C13 -0.00055(10) 0.1677(2) 0.12409(19) 0.0261(5) Uani d . 1 1
C C16 -0.04190(9) -0.0932(2) 0.07706(18) 0.0253(5) Uani d . 1 1
N N4 -0.09519(9) 0.2440(2) 0.02141(17) 0.0345(5) Uani d . 1 1
C C11 0.03747(9) 0.0587(2) 0.16463(18) 0.0245(5) Uani d . 1 1
C C12 0.01743(9) -0.0683(2) 0.14262(18) 0.0245(5) Uani d . 1 1
N N1 0.09256(8) 0.08207(19) 0.21974(15) 0.0259(4) Uani d . 1 1
C C9 0.10654(9) -0.1492(2) 0.24045(18) 0.0243(5) Uani d . 1 1
N N2 0.05183(8) -0.17051(19) 0.18208(15) 0.0260(4) Uani d . 1 1
N N3 -0.13437(8) -0.0055(2) -0.02387(16) 0.0318(5) Uani d . 1 1
C C15 -0.07901(9) 0.0118(2) 0.03844(18) 0.0264(5) Uani d . 1 1
C C14 -0.05811(10) 0.1460(2) 0.06220(18) 0.0274(5) Uani d . 1 1
C C10 0.12755(9) -0.0183(2) 0.25369(18) 0.0244(5) Uani d . 1 1
C C18 -0.11870(11) -0.2366(3) -0.0142(2) 0.0362(6) Uani d . 1 1
H H18 -0.1337 -0.3196 -0.0343 0.043 Uiso calc R 1 1
C C19 -0.15243(10) -0.1264(3) -0.0490(2) 0.0363(6) Uani d . 1 1
H H19 -0.1902 -0.1389 -0.0929 0.044 Uiso calc R 1 1
C C2 0.18659(10) 0.0169(2) 0.30092(19) 0.0267(5) Uani d . 1 1
C C6 0.13841(10) -0.2672(2) 0.28959(18) 0.0260(5) Uani d . 1 1
C C1 0.22833(10) -0.0375(3) 0.28392(19) 0.0307(6) Uani d . 1 1
H H1 0.2246 -0.1151 0.2465 0.037 Uiso calc R 1 1
C C5 0.19175(10) -0.2883(3) 0.36968(19) 0.0312(6) Uani d . 1 1
H H5 0.2183 -0.2229 0.3993 0.037 Uiso calc R 1 1
C C3 0.27773(10) 0.0370(3) 0.3294(2) 0.0358(6) Uani d . 1 1
H H3 0.3099 0.0135 0.3251 0.043 Uiso calc R 1 1
C C21 -0.01907(11) 0.3958(3) 0.0982(2) 0.0426(7) Uani d . 1 1
H H21 -0.0073 0.4821 0.1076 0.051 Uiso calc R 1 1
C C8 0.15717(11) -0.4972(3) 0.3474(2) 0.0394(7) Uani d . 1 1
H H8 0.1568 -0.5866 0.3581 0.047 Uiso calc R 1 1
C C20 -0.07546(11) 0.3638(3) 0.0395(2) 0.0390(7) Uani d . 1 1
H H20 -0.1007 0.4319 0.0113 0.047 Uiso calc R 1 1
C C17 -0.06273(10) -0.2195(3) 0.0506(2) 0.0332(6) Uani d . 1 1
H H17 -0.0391 -0.2909 0.0764 0.040 Uiso calc R 1 1
C C4 0.27329(10) 0.1460(3) 0.3795(2) 0.0381(7) Uani d . 1 1
H H4 0.3019 0.2056 0.4140 0.046 Uiso calc R 1 1
C C22 0.01805(11) 0.2963(2) 0.1410(2) 0.0340(6) Uani d . 1 1
H H22 0.0557 0.3143 0.1815 0.041 Uiso calc R 1 1
C C7 0.20172(10) -0.4207(3) 0.4020(2) 0.0344(6) Uani d . 1 1
H H7 0.2355 -0.4514 0.4553 0.041 Uiso calc R 1 1

loop_
_atom_site_aniso_label
_atom_site_aniso_U_11
_atom_site_aniso_U_22
_atom_site_aniso_U_33
_atom_site_aniso_U_12
_atom_site_aniso_U_13
_atom_site_aniso_U_23
S1 0.0269(3) 0.0271(3) 0.0511(4) -0.0011(3) 0.0089(3) -0.0050(3)
S2 0.0289(4) 0.0258(3) 0.0491(4) -0.0013(3) 0.0075(3) 0.0031(3)
C13 0.0225(12) 0.0267(13) 0.0261(12) 0.0035(10) 0.0085(10) 0.0005(10)
C16 0.0202(11) 0.0317(13) 0.0231(11) 0.0009(10) 0.0089(9) 0.0029(10)
N4 0.0266(11) 0.0325(12) 0.0386(12) 0.0080(9) 0.0096(10) 0.0036(10)
C11 0.0197(11) 0.0297(13) 0.0236(12) 0.0034(10) 0.0093(9) 0.0021(10)
C12 0.0225(12) 0.0267(12) 0.0242(11) 0.0015(10) 0.0105(9) 0.0012(10)
N1 0.0210(10) 0.0258(10) 0.0271(10) 0.0020(8) 0.0077(8) 0.0001(9)
C9 0.0223(12) 0.0258(12) 0.0238(11) 0.0011(9) 0.0096(9) 0.0005(10)
N2 0.0212(10) 0.0274(11) 0.0262(10) 0.0008(8) 0.0079(8) 0.0010(9)
N3 0.0218(10) 0.0381(12) 0.0305(11) -0.0004(9) 0.0074(9) 0.0013(10)
C15 0.0211(12) 0.0328(13) 0.0243(12) 0.0022(10) 0.0092(10) 0.0044(10)
C14 0.0230(12) 0.0335(13) 0.0251(12) 0.0046(10) 0.0106(10) 0.0016(11)
C10 0.0210(12) 0.0264(12) 0.0233(12) 0.0029(10) 0.0077(9) 0.0020(10)
C18 0.0293(14) 0.0332(14) 0.0412(15) -0.0082(11) 0.0117(12) -0.0007(12)
C19 0.0182(12) 0.0503(17) 0.0353(14) -0.0029(12) 0.0077(10) 0.0054(13)
C2 0.0237(12) 0.0233(12) 0.0279(12) -0.0011(9) 0.0071(10) 0.0027(10)
C6 0.0221(12) 0.0245(12) 0.0284(12) 0.0001(9) 0.0089(10) -0.0002(10)
C1 0.0243(12) 0.0342(14) 0.0315(13) 0.0010(11) 0.0108(10) 0.0010(11)
C5 0.0257(13) 0.0311(14) 0.0311(13) 0.0022(10) 0.0080(10) 0.0045(11)
C3 0.0226(13) 0.0481(17) 0.0348(14) 0.0024(12) 0.0113(11) 0.0099(13)
C21 0.0339(15) 0.0288(14) 0.0552(18) 0.0039(11) 0.0117(13) -0.0015(13)
C8 0.0373(15) 0.0282(14) 0.0492(17) 0.0078(12) 0.0167(13) 0.0104(13)
C20 0.0330(14) 0.0303(14) 0.0443(16) 0.0113(12) 0.0094(12) 0.0040(12)
C17 0.0268(13) 0.0314(14) 0.0368(14) 0.0008(11) 0.0104(11) 0.0034(12)
C4 0.0225(13) 0.0377(15) 0.0418(15) -0.0073(11) 0.0041(11) 0.0071(13)
C22 0.0247(13) 0.0293(13) 0.0417(15) 0.0030(10) 0.0097(11) -0.0014(12)
C7 0.0265(13) 0.0337(14) 0.0363(14) 0.0067(11) 0.0083(11) 0.0085(12)

loop_
_atom_type_symbol
_atom_type_description
_atom_type_scat_dispersion_real
_atom_type_scat_dispersion_imag
_atom_type_scat_source
C C 0.0033 0.0016 'International Tables Vol C Tables 4.2.6.8 and 6.1.1.4'
H H 0.0000 0.0000 'International Tables Vol C Tables 4.2.6.8 and 6.1.1.4'
N N 0.0061 0.0033 'International Tables Vol C Tables 4.2.6.8 and 6.1.1.4'
S S 0.1246 0.1234 'International Tables Vol C Tables 4.2.6.8 and 6.1.1.4'

loop_
_geom_angle_atom_site_label_1
_geom_angle_atom_site_label_2
_geom_angle_atom_site_label_3
_geom_angle
C4 S1 C2 92.22(13)
C8 S2 C6 92.10(13)
C22 C13 C14 117.7(2)
C22 C13 C11 121.9(2)
C14 C13 C11 120.3(2)
C17 C16 C15 118.8(2)
C17 C16 C12 121.6(2)
C15 C16 C12 119.6(2)
C20 N4 C14 117.2(2)
N1 C11 C12 120.7(2)
N1 C11 C13 119.1(2)
C12 C11 C13 120.2(2)
N2 C12 C11 121.0(2)
N2 C12 C16 118.4(2)
C11 C12 C16 120.5(2)
C10 N1 C11 119.0(2)
N2 C9 C10 119.5(2)
N2 C9 C6 113.5(2)
C10 C9 C6 126.9(2)
C9 N2 C12 119.1(2)
C19 N3 C15 117.3(2)
N3 C15 C16 122.1(2)
N3 C15 C14 117.8(2)
C16 C15 C14 120.0(2)
N4 C14 C13 122.7(2)
N4 C14 C15 118.0(2)
C13 C14 C15 119.3(2)
N1 C10 C9 120.2(2)
N1 C10 C2 114.8(2)
C9 C10 C2 125.0(2)
C17 C18 C19 118.3(2)
C17 C18 H18 120.9
C19 C18 H18 120.9
N3 C19 C18 124.5(2)
N3 C19 H19 117.7
C18 C19 H19 117.7
C1 C2 C10 129.5(2)
C1 C2 S1 110.35(18)
C10 C2 S1 119.32(18)
C5 C6 C9 133.1(2)
C5 C6 S2 110.26(19)
C9 C6 S2 116.07(17)
C2 C1 C3 112.8(2)
C2 C1 H1 123.6
C3 C1 H1 123.6
C6 C5 C7 112.5(2)
C6 C5 H5 123.7
C7 C5 H5 123.7
C4 C3 C1 113.0(2)
C4 C3 H3 123.5
C1 C3 H3 123.5
C22 C21 C20 117.9(3)
C22 C21 H21 121.1
C20 C21 H21 121.1
C7 C8 S2 112.2(2)
C7 C8 H8 123.9
S2 C8 H8 123.9
N4 C20 C21 124.6(2)
N4 C20 H20 117.7
C21 C20 H20 117.7
C18 C17 C16 118.9(2)
C18 C17 H17 120.5
C16 C17 H17 120.5
C3 C4 S1 111.7(2)
C3 C4 H4 124.2
S1 C4 H4 124.2
C21 C22 C13 119.9(2)
C21 C22 H22 120.0
C13 C22 H22 120.0
C8 C7 C5 112.9(2)
C8 C7 H7 123.5
C5 C7 H7 123.5

loop_
_geom_bond_atom_site_label_1
_geom_bond_atom_site_label_2
_geom_bond_distance
S1 C4 1.707(3)
S1 C2 1.723(2)
S2 C8 1.704(3)
S2 C6 1.727(2)
C13 C22 1.395(3)
C13 C14 1.411(3)
C13 C11 1.449(3)
C16 C17 1.394(3)
C16 C15 1.402(3)
C16 C12 1.462(3)
N4 C20 1.318(3)
N4 C14 1.349(3)
C11 N1 1.350(3)
C11 C12 1.391(3)
C12 N2 1.343(3)
N1 C10 1.331(3)
C9 N2 1.342(3)
C9 C10 1.437(3)
C9 C6 1.463(3)
N3 C19 1.321(3)
N3 C15 1.356(3)
C15 C14 1.468(3)
C10 C2 1.467(3)
C18 C17 1.374(3)
C18 C19 1.394(4)
C18 H18 0.9300
C19 H19 0.9300
C2 C1 1.371(3)
C6 C5 1.378(3)
C1 C3 1.414(3)
C1 H1 0.9300
C5 C7 1.418(4)
C5 H5 0.9300
C3 C4 1.351(4)
C3 H3 0.9300
C21 C22 1.364(4)
C21 C20 1.401(4)
C21 H21 0.9300
C8 C7 1.345(4)
C8 H8 0.9300
C20 H20 0.9300
C17 H17 0.9300
C4 H4 0.9300
C22 H22 0.9300
C7 H7 0.9300

loop_
_cod_related_entry_id
_cod_related_entry_database
_cod_related_entry_code
1 ChemSpider 19331292
